data_1525741
loop_
_publ_author_name
'Leineweber, A.'
'Jacobs, H.'
'Huening, F.'
'Kockelmann, W.'
'Lueken, H.'

_publ_section_title
;
 Nitrogen ordering and ferromagnetic properties of epsilon-(Fe3 N1+x)
 (0.10 < x < 0.39) and epsilon-(Fe3 (N0.80 C0.20)1.38)
;
_journal_name_full 'Journal of Alloys Compd.'
_journal_page_first 21
_journal_page_last 38
_journal_volume 316
_journal_year 2001
_chemical_formula_sum 'Fe3 N1.22'
_space_group_IT_number 182
_symmetry_space_group_name_Hall 'P 6c 2c'
_symmetry_space_group_name_H-M 'P 63 2 2'
_cell_angle_alpha 90
_cell_angle_beta 90
_cell_angle_gamma 120
_cell_formula_units_Z 2
_cell_length_a 4.7715
_cell_length_b 4.7715
_cell_length_c 4.4311
_cell_volume 87.368
_citation_journal_id_ASTM JALCEU
_cod_data_source_file Leineweber_JALCEU_2001_1184.cif
_cod_data_source_block Fe3N1.22
_cod_original_cell_volume 87.36793
_cod_database_code 1525741

loop_
_symmetry_equiv_pos_as_xyz
x,y,z
x-y,x,z+1/2
-y,x-y,z
-x,-y,z+1/2
-x+y,-x,z
y,-x+y,z+1/2
-y,-x,-z+1/2
x-y,-y,-z
x,x-y,-z+1/2
y,x,-z
-x+y,y,-z+1/2
-x,-x+y,-z

loop_
_atom_site_label
_atom_site_type_symbol
_atom_site_fract_x
_atom_site_fract_y
_atom_site_fract_z
_atom_site_occupancy
_atom_site_U_iso_or_equiv
N1 N 0 0 0.25 0.347 0.0
N3 N 0.3333 0.6667 0.75 0.004 0.0
Fe1 Fe 0.3333 0 0 1 0.0
N2 N 0.3333 0.6667 0.25 0.87 0.0
